data_7239882
loop_
_publ_author_name
'Mangham, Barry'
'Hanson-Heine, Magnus W D'
'Davies, E. Stephen'
'Wriglesworth, Alisdair'
'George, Michael W.'
'Lewis, William'
'Kays, Deborah L.'
'McMaster, Jonathan'
'Besley, Nicholas A.'
'Champness, Neil R.'

_publ_section_title
;
 Influence of molecular design on radical spin multiplicity:
 characterisation of BODIPY dyad and triad radical anions.
;
_journal_issue 8
_journal_name_full 'Physical chemistry chemical physics : PCCP'
_journal_page_first 4429
_journal_page_last 4438
_journal_paper_doi 10.1039/c9cp06427c
_journal_volume 22
_journal_year 2020
_chemical_formula_moiety 'C24 H16 B2 F4 N4'
_chemical_formula_sum 'C24 H16 B2 F4 N4'
_chemical_formula_weight 458.03
_space_group_crystal_system monoclinic
_space_group_IT_number 15
_space_group_name_Hall '-C 2yc'
_space_group_name_H-M_alt 'C 1 2/c 1'
_atom_sites_solution_hydrogens geom
_atom_sites_solution_primary direct
_atom_sites_solution_secondary difmap
_audit_creation_date 2015-07-15
_audit_creation_method
;
Olex2 1.2
(compiled 2015.01.26 svn.r3150 for OlexSys, GUI svn.r4998)
;
_audit_update_record
;
2019-06-19 deposited with the CCDC.	2020-02-05 downloaded from the CCDC.
;
_cell_angle_alpha 90
_cell_angle_beta 130.539(7)
_cell_angle_gamma 90
_cell_formula_units_Z 4
_cell_length_a 19.818(14)
_cell_length_b 10.284(5)
_cell_length_c 12.947(6)
_cell_measurement_reflns_used 1652
_cell_measurement_temperature 90(2)
_cell_measurement_theta_max 27.13
_cell_measurement_theta_min 2.4
_cell_volume 2005(2)
_computing_cell_refinement 'Bruker SAINT version 6.36A (Bruker, 2002)'
_computing_data_collection 'Bruker SMART version 5.625 (Bruker, 2001)'
_computing_data_reduction 'Bruker SAINT; SHELXTL (Sheldrick, 2008)'
_computing_molecular_graphics 'Olex2 (Dolomanov et al., 2009)'
_computing_publication_material 'Olex2 (Dolomanov et al., 2009)'
_computing_structure_refinement 'ShelXL (Sheldrick, 2008)'
_computing_structure_solution 'XS (Sheldrick, 2008)'
_diffrn_ambient_environment 'N2 gas'
_diffrn_ambient_temperature 90(2)
_diffrn_crystal_treatment 'flash frozen in gaseous N2'
_diffrn_detector_area_resol_mean 8.366
_diffrn_measured_fraction_theta_full 0.972
_diffrn_measured_fraction_theta_max 0.951
_diffrn_measurement_device_type 'Bruker SMART APEX CCD area detector'
_diffrn_measurement_method \w
_diffrn_measurement_specimen_support 'MiTeGen micromount'
_diffrn_radiation_monochromator graphite
_diffrn_radiation_type MoK\a
_diffrn_radiation_wavelength 0.71073
_diffrn_reflns_av_R_equivalents 0.0445
_diffrn_reflns_av_unetI/netI 0.0617
_diffrn_reflns_Laue_measured_fraction_full 0.972
_diffrn_reflns_Laue_measured_fraction_max 0.951
_diffrn_reflns_limit_h_max 14
_diffrn_reflns_limit_h_min -25
_diffrn_reflns_limit_k_max 13
_diffrn_reflns_limit_k_min -13
_diffrn_reflns_limit_l_max 16
_diffrn_reflns_limit_l_min -15
_diffrn_reflns_number 5834
_diffrn_reflns_point_group_measured_fraction_full 0.972
_diffrn_reflns_point_group_measured_fraction_max 0.951
_diffrn_reflns_theta_full 25.242
_diffrn_reflns_theta_max 27.575
_diffrn_reflns_theta_min 2.398
_diffrn_source 'sealed tube'
_diffrn_standards_number 0
_exptl_absorpt_coefficient_mu 0.116
_exptl_absorpt_correction_T_max 0.7456
_exptl_absorpt_correction_T_min 0.5891
_exptl_absorpt_correction_type multi-scan
_exptl_absorpt_process_details
;
SADABS-2007/2 (Bruker,2007) was used for absorption correction.
wR2(int) was 0.0891 before and 0.0509 after correction.
The Ratio of minimum to maximum transmission is 0.7901.
The \l/2 correction factor is 0.0015.
;
_exptl_crystal_colour 'clear violet'
_exptl_crystal_colour_lustre clear
_exptl_crystal_colour_primary violet
_exptl_crystal_density_diffrn 1.517
_exptl_crystal_description plate
_exptl_crystal_F_000 936
_exptl_crystal_size_max 0.15
_exptl_crystal_size_mid 0.04
_exptl_crystal_size_min 0.01
_refine_diff_density_max 0.343
_refine_diff_density_min -0.296
_refine_diff_density_rms 0.071
_refine_ls_extinction_method none
_refine_ls_goodness_of_fit_ref 1.147
_refine_ls_hydrogen_treatment constr
_refine_ls_matrix_type full
_refine_ls_number_parameters 155
_refine_ls_number_reflns 2217
_refine_ls_number_restraints 0
_refine_ls_restrained_S_all 1.147
_refine_ls_R_factor_all 0.0813
_refine_ls_R_factor_gt 0.0536
_refine_ls_shift/su_max 0.000
_refine_ls_shift/su_mean 0.000
_refine_ls_structure_factor_coef Fsqd
_refine_ls_weighting_details 'w=1/[\s^2^(Fo^2^)+(0.0493P)^2^+1.2076P] where P=(Fo^2^+2Fc^2^)/3'
_refine_ls_weighting_scheme calc
_refine_ls_wR_factor_gt 0.1191
_refine_ls_wR_factor_ref 0.1365
_reflns_Friedel_coverage 0.000
_reflns_number_gt 1608
_reflns_number_total 2217
_reflns_threshold_expression 'I > 2\s(I)'
_cod_data_source_file c9cp06427c2.cif
_cod_data_source_block bfbmld
_cod_depositor_comments 'Adding full bibliography for 7239881--7239883.cif.'
_cod_original_cell_volume 2005.4(19)
_cod_database_code 7239882
_nottingham_internal_coll_name BMBMLD
_nottingham_internal_coll_number 11209
_nottingham_internal_coll_client BM/NRC
_nottingham_internal_coll_type hemisphere
_nottingham_internal_coll_frame_method \w
_nottingham_internal_coll_frame_time 40
_nottingham_internal_coll_frame_width 0.3
_nottingham_internal_coll_user BM
_nottingham_internal_coll_date 27/2/2012
_nottingham_internal_coll_location NOTTS
_nottingham_internal_coll_instrument APEX
_nottingham_internal_process_date 28/2/2012
_nottingham_internal_process_user BM/WL
_nottingham_internal_solution_date 28/2/2012
_nottingham_internal_solution_user BM
_nottingham_internal_refinement_date 28/2/2012
_nottingham_internal_refinement_user BM
_nottingham_internal_self_archive_date 29/2/2012
_nottingham_internal_self_validation_date 29/2/2012
_nottingham_internal_self_validation_user BM
_nottingham_internal_validation_date 15/7/2015
_nottingham_internal_validation_user pczwl
_nottingham_internal_archive_date 15/7/2015
_shelx_shelxl_version_number 2014/7
_shelx_space_group_comment
;
The symmetry employed for this shelxl refinement is uniquely defined
by the following loop, which should always be used as a source of
symmetry information in preference to the above space-group names.
They are only intended as comments.
;
_olex2_refinement_description
;
1. Fixed Uiso
 At 1.2 times of:
  All C(H) groups
2.a Aromatic/amide H refined with riding coordinates:
 C1(H1), C2(H2), C3(H3), C7(H7), C8(H8), C9(H9), C11(H11), C12(H12), C13(H13)
;
_olex2_exptl_crystal_mounting_method 'in fomblin film on a micromount'
_olex2_submission_special_instructions 'No special instructions were received'

loop_
_space_group_symop_operation_xyz
'x, y, z'
'-x, y, -z+1/2'
'x+1/2, y+1/2, z'
'-x+1/2, y+1/2, -z+1/2'
'-x, -y, -z'
'x, -y, z-1/2'
'-x+1/2, -y+1/2, -z'
'x+1/2, -y+1/2, z-1/2'

loop_
_atom_site_label
_atom_site_type_symbol
_atom_site_fract_x
_atom_site_fract_y
_atom_site_fract_z
_atom_site_U_iso_or_equiv
_atom_site_adp_type
_atom_site_occupancy
_atom_site_site_symmetry_order
_atom_site_calc_flag
_atom_site_refinement_flags_posn
_atom_site_refinement_flags_adp
_atom_site_refinement_flags_occupancy
F1 F 0.15854(9) 0.66246(12) 0.24681(13) 0.0239(4) Uani 1 1 d . . .
F2 F 0.16694(9) 0.82681(13) 0.14082(12) 0.0241(4) Uani 1 1 d . . .
N1 N 0.30312(13) 0.74860(18) 0.35151(17) 0.0195(4) Uani 1 1 d . . .
N2 N 0.19643(13) 0.87464(18) 0.34871(18) 0.0191(4) Uani 1 1 d . . .
C1 C 0.12251(16) 0.9124(2) 0.3235(2) 0.0214(5) Uani 1 1 d . . .
H1 H 0.0646 0.8811 0.2509 0.026 Uiso 1 1 calc R . .
C2 C 0.14263(17) 1.0045(2) 0.4190(2) 0.0232(5) Uani 1 1 d . . .
H2 H 0.1019 1.0460 0.4237 0.028 Uiso 1 1 calc R . .
C3 C 0.23308(16) 1.0235(2) 0.5052(2) 0.0220(5) Uani 1 1 d . . .
H3 H 0.2664 1.0805 0.5812 0.026 Uiso 1 1 calc R . .
C4 C 0.26720(16) 0.9440(2) 0.4609(2) 0.0188(5) Uani 1 1 d . . .
C5 C 0.35423(15) 0.9198(2) 0.5155(2) 0.0176(5) Uani 1 1 d . . .
C6 C 0.37167(15) 0.8238(2) 0.4599(2) 0.0186(5) Uani 1 1 d . . .
C7 C 0.45205(17) 0.7783(2) 0.4977(2) 0.0219(5) Uani 1 1 d . . .
H7 H 0.5096 0.8126 0.5673 0.026 Uiso 1 1 calc R . .
C8 C 0.43125(17) 0.6748(2) 0.4147(2) 0.0251(5) Uani 1 1 d . . .
H8 H 0.4720 0.6227 0.4175 0.030 Uiso 1 1 calc R . .
C9 C 0.33938(17) 0.6603(2) 0.3257(2) 0.0233(5) Uani 1 1 d . . .
H9 H 0.3072 0.5964 0.2562 0.028 Uiso 1 1 calc R . .
C10 C 0.42854(16) 0.9936(2) 0.6353(2) 0.0184(5) Uani 1 1 d . . .
C11 C 0.42889(16) 1.1287(2) 0.6366(2) 0.0221(5) Uani 1 1 d . . .
H11 H 0.3805 1.1757 0.5598 0.026 Uiso 1 1 calc R . .
C12 C 0.5000 1.1944(3) 0.7500 0.0246(8) Uani 1 2 d S T P
H12 H 0.5000 1.2867 0.7500 0.030 Uiso 1 2 calc RS T P
C13 C 0.5000 0.9274(3) 0.7500 0.0180(7) Uani 1 2 d S T P
H13 H 0.5000 0.8350 0.7500 0.022 Uiso 1 2 calc RS T P
B1 B 0.20301(18) 0.7750(2) 0.2665(2) 0.0189(6) Uani 1 1 d . . .

loop_
_atom_site_aniso_label
_atom_site_aniso_U_11
_atom_site_aniso_U_22
_atom_site_aniso_U_33
_atom_site_aniso_U_23
_atom_site_aniso_U_13
_atom_site_aniso_U_12
F1 0.0202(7) 0.0199(7) 0.0250(7) 0.0002(5) 0.0117(6) -0.0028(6)
F2 0.0256(8) 0.0259(7) 0.0175(6) 0.0013(5) 0.0126(6) 0.0013(6)
N1 0.0205(10) 0.0196(9) 0.0170(8) -0.0019(7) 0.0116(8) -0.0011(8)
N2 0.0168(10) 0.0200(9) 0.0161(8) 0.0031(7) 0.0087(8) -0.0001(8)
C1 0.0184(12) 0.0218(11) 0.0204(10) 0.0054(8) 0.0111(10) 0.0030(10)
C2 0.0227(13) 0.0246(12) 0.0236(11) 0.0060(9) 0.0156(11) 0.0068(10)
C3 0.0219(13) 0.0229(11) 0.0183(10) 0.0034(8) 0.0117(10) 0.0050(10)
C4 0.0210(12) 0.0175(10) 0.0143(9) 0.0009(8) 0.0098(10) 0.0012(9)
C5 0.0193(12) 0.0159(10) 0.0150(9) 0.0039(8) 0.0100(9) 0.0020(9)
C6 0.0175(11) 0.0202(11) 0.0147(9) 0.0001(8) 0.0090(9) -0.0003(9)
C7 0.0194(12) 0.0246(11) 0.0202(10) 0.0007(9) 0.0121(10) 0.0006(10)
C8 0.0223(13) 0.0295(13) 0.0242(11) -0.0036(9) 0.0154(11) 0.0023(11)
C9 0.0252(13) 0.0214(11) 0.0210(11) -0.0036(9) 0.0140(10) 0.0008(10)
C10 0.0197(12) 0.0200(11) 0.0161(10) -0.0003(8) 0.0119(10) 0.0013(9)
C11 0.0230(13) 0.0202(11) 0.0180(10) 0.0020(8) 0.0111(10) 0.0025(10)
C12 0.0290(19) 0.0159(15) 0.0227(15) 0.000 0.0140(15) 0.000
C13 0.0192(16) 0.0149(14) 0.0176(14) 0.000 0.0109(14) 0.000
B1 0.0169(13) 0.0178(12) 0.0173(11) 0.0008(9) 0.0090(11) -0.0018(10)

loop_
_atom_type_symbol
_atom_type_description
_atom_type_scat_dispersion_real
_atom_type_scat_dispersion_imag
_atom_type_scat_source
C C 0.0033 0.0016 'International Tables Vol C Tables 4.2.6.8 and 6.1.1.4'
H H 0.0000 0.0000 'International Tables Vol C Tables 4.2.6.8 and 6.1.1.4'
B B 0.0013 0.0007 'International Tables Vol C Tables 4.2.6.8 and 6.1.1.4'
N N 0.0061 0.0033 'International Tables Vol C Tables 4.2.6.8 and 6.1.1.4'
F F 0.0171 0.0103 'International Tables Vol C Tables 4.2.6.8 and 6.1.1.4'

loop_
_geom_angle_atom_site_label_1
_geom_angle_atom_site_label_2
_geom_angle_atom_site_label_3
_geom_angle
_geom_angle_site_symmetry_1
C6 N1 B1 125.54(19) .
C9 N1 C6 107.5(2) .
C9 N1 B1 126.55(19) .
C1 N2 C4 107.9(2) .
C1 N2 B1 126.6(2) .
C4 N2 B1 125.5(2) .
N2 C1 H1 124.9 .
N2 C1 C2 110.2(2) .
C2 C1 H1 124.9 .
C1 C2 H2 126.7 .
C3 C2 C1 106.6(2) .
C3 C2 H2 126.7 .
C2 C3 H3 126.1 .
C2 C3 C4 107.8(2) .
C4 C3 H3 126.1 .
N2 C4 C3 107.4(2) .
N2 C4 C5 120.8(2) .
C5 C4 C3 131.5(2) .
C4 C5 C10 120.0(2) .
C6 C5 C4 120.3(2) .
C6 C5 C10 119.6(2) .
N1 C6 C7 107.9(2) .
C5 C6 N1 120.6(2) .
C5 C6 C7 131.4(2) .
C6 C7 H7 126.6 .
C8 C7 C6 106.8(2) .
C8 C7 H7 126.6 .
C7 C8 H8 126.4 .
C7 C8 C9 107.3(2) .
C9 C8 H8 126.4 .
N1 C9 C8 110.4(2) .
N1 C9 H9 124.8 .
C8 C9 H9 124.8 .
C11 C10 C5 121.3(2) .
C11 C10 C13 118.8(2) .
C13 C10 C5 119.8(2) .
C10 C11 H11 120.2 .
C12 C11 C10 119.7(2) .
C12 C11 H11 120.2 .
C11 C12 C11 121.5(3) 2_656
C11 C12 H12 119.3 2_656
C11 C12 H12 119.3 .
C10 C13 C10 121.5(3) 2_656
C10 C13 H13 119.3 .
C10 C13 H13 119.3 2_656
F1 B1 F2 109.03(18) .
F1 B1 N1 110.85(19) .
F1 B1 N2 110.8(2) .
F2 B1 N1 110.3(2) .
F2 B1 N2 110.10(19) .
N2 B1 N1 105.70(18) .

loop_
_geom_bond_atom_site_label_1
_geom_bond_atom_site_label_2
_geom_bond_distance
_geom_bond_site_symmetry_2
F1 B1 1.375(3) .
F2 B1 1.389(3) .
N1 C6 1.391(3) .
N1 C9 1.329(3) .
N1 B1 1.544(4) .
N2 C1 1.335(3) .
N2 C4 1.392(3) .
N2 B1 1.543(3) .
C1 H1 0.9500 .
C1 C2 1.394(3) .
C2 H2 0.9500 .
C2 C3 1.377(4) .
C3 H3 0.9500 .
C3 C4 1.399(3) .
C4 C5 1.397(4) .
C5 C6 1.390(3) .
C5 C10 1.477(3) .
C6 C7 1.408(4) .
C7 H7 0.9500 .
C7 C8 1.371(3) .
C8 H8 0.9500 .
C8 C9 1.392(4) .
C9 H9 0.9500 .
C10 C11 1.390(3) .
C10 C13 1.393(3) .
C11 H11 0.9500 .
C11 C12 1.382(3) .
C12 C11 1.382(3) 2_656
C12 H12 0.9500 .
C13 C10 1.393(3) 2_656
C13 H13 0.9500 .

loop_
_geom_torsion_atom_site_label_1
_geom_torsion_atom_site_label_2
_geom_torsion_atom_site_label_3
_geom_torsion_atom_site_label_4
_geom_torsion
_geom_torsion_site_symmetry_4
N1 C6 C7 C8 -1.6(3) .
N2 C1 C2 C3 0.5(3) .
N2 C4 C5 C6 -1.3(3) .
N2 C4 C5 C10 -179.43(19) .
C1 N2 C4 C3 1.6(2) .
C1 N2 C4 C5 176.6(2) .
C1 N2 B1 F1 -50.1(3) .
C1 N2 B1 F2 70.6(3) .
C1 N2 B1 N1 -170.3(2) .
C1 C2 C3 C4 0.5(3) .
C2 C3 C4 N2 -1.3(3) .
C2 C3 C4 C5 -175.6(2) .
C3 C4 C5 C6 172.4(2) .
C3 C4 C5 C10 -5.8(4) .
C4 N2 C1 C2 -1.3(2) .
C4 N2 B1 F1 131.9(2) .
C4 N2 B1 F2 -107.4(2) .
C4 N2 B1 N1 11.8(3) .
C4 C5 C6 N1 -1.5(3) .
C4 C5 C6 C7 -177.8(2) .
C4 C5 C10 C11 -53.8(3) .
C4 C5 C10 C13 126.2(2) .
C5 C6 C7 C8 175.0(2) .
C5 C10 C11 C12 -179.33(19) .
C5 C10 C13 C10 179.7(2) 2_656
C6 N1 C9 C8 -0.1(3) .
C6 N1 B1 F1 -134.8(2) .
C6 N1 B1 F2 104.3(2) .
C6 N1 B1 N2 -14.7(3) .
C6 C5 C10 C11 128.0(3) .
C6 C5 C10 C13 -52.0(3) .
C6 C7 C8 C9 1.6(3) .
C7 C8 C9 N1 -1.0(3) .
C9 N1 C6 C5 -176.0(2) .
C9 N1 C6 C7 1.0(2) .
C9 N1 B1 F1 53.5(3) .
C9 N1 B1 F2 -67.4(3) .
C9 N1 B1 N2 173.6(2) .
C10 C5 C6 N1 176.64(19) .
C10 C5 C6 C7 0.4(4) .
C10 C11 C12 C11 -0.36(18) 2_656
C11 C10 C13 C10 -0.35(17) 2_656
C13 C10 C11 C12 0.7(3) .
B1 N1 C6 C5 11.0(3) .
B1 N1 C6 C7 -172.0(2) .
B1 N1 C9 C8 172.9(2) .
B1 N2 C1 C2 -179.5(2) .
B1 N2 C4 C3 179.88(19) .
B1 N2 C4 C5 -5.1(3) .
